data_7005863
loop_
_publ_author_name
'Adam, Fatima I.'
'Hogarth, Graeme'
'Richards, Idris'
'Sanchez, Benjamin E.'

_publ_section_title
;
 Models of the iron-only hydrogenase: structural studies of chelating
 diphosphine complexes [Fe2(CO)4(micro-pdt)(kappa2P,P'-diphosphine)].
;
_journal_issue 24
_journal_name_full 'Dalton transactions (Cambridge, England : 2003)'
_journal_page_first 2495
_journal_page_last 2498
_journal_paper_doi 10.1039/b706123b
_journal_year 2007
_chemical_formula_sum 'C38 H32 Cl2 Fe2 O4 P2 S2'
_chemical_formula_weight 861.30
_chemical_name_systematic
;
?
;
_space_group_IT_number 7
_symmetry_cell_setting monoclinic
_symmetry_space_group_name_Hall 'P -2yc'
_symmetry_space_group_name_H-M 'P 1 c 1'
_atom_sites_solution_hydrogens geom
_atom_sites_solution_primary direct
_atom_sites_solution_secondary difmap
_audit_creation_method SHELXL-97
_cell_angle_alpha 90.00
_cell_angle_beta 106.262(2)
_cell_angle_gamma 90.00
_cell_formula_units_Z 2
_cell_length_a 10.1181(13)
_cell_length_b 10.9537(14)
_cell_length_c 17.301(2)
_cell_measurement_temperature 150(2)
_cell_volume 1840.8(4)
_computing_cell_refinement 'Bruker SAINT'
_computing_data_collection 'Bruker SMART'
_computing_data_reduction 'Bruker SAINT'
_computing_structure_refinement 'SHELXL-97 (Sheldrick, 1997)'
_computing_structure_solution 'SHELXS-97 (Sheldrick, 1990)'
_diffrn_ambient_temperature 150(2)
_diffrn_measured_fraction_theta_full 0.996
_diffrn_measured_fraction_theta_max 0.962
_diffrn_measurement_device_type 'Bruker SMART APEX diffractometer'
_diffrn_measurement_method '\w rotation with narrow frames'
_diffrn_radiation_monochromator graphite
_diffrn_radiation_source 'fine-focus sealed tube'
_diffrn_radiation_type MoK\a
_diffrn_radiation_wavelength 0.71073
_diffrn_reflns_av_R_equivalents 0.0398
_diffrn_reflns_av_sigmaI/netI 0.0653
_diffrn_reflns_limit_h_max 13
_diffrn_reflns_limit_h_min -13
_diffrn_reflns_limit_k_max 14
_diffrn_reflns_limit_k_min -14
_diffrn_reflns_limit_l_max 21
_diffrn_reflns_limit_l_min -22
_diffrn_reflns_number 15525
_diffrn_reflns_theta_full 26.00
_diffrn_reflns_theta_max 28.28
_diffrn_reflns_theta_min 2.74
_exptl_absorpt_coefficient_mu 1.174
_exptl_absorpt_correction_T_max 0.9223
_exptl_absorpt_correction_T_min 0.7658
_exptl_absorpt_correction_type multi-scan
_exptl_crystal_colour brown
_exptl_crystal_density_diffrn 1.554
_exptl_crystal_density_method 'not measured'
_exptl_crystal_description block
_exptl_crystal_F_000 880
_exptl_crystal_size_max 0.24
_exptl_crystal_size_mid 0.08
_exptl_crystal_size_min 0.07
_refine_diff_density_max 1.050
_refine_diff_density_min -0.614
_refine_diff_density_rms 0.084
_refine_ls_abs_structure_details 'Flack H D (1983), Acta Cryst. A39, 876-881'
_refine_ls_abs_structure_Flack 0.033(11)
_refine_ls_extinction_method none
_refine_ls_goodness_of_fit_ref 1.013
_refine_ls_hydrogen_treatment constr
_refine_ls_matrix_type full
_refine_ls_number_parameters 451
_refine_ls_number_reflns 8372
_refine_ls_number_restraints 2
_refine_ls_restrained_S_all 1.013
_refine_ls_R_factor_all 0.0422
_refine_ls_R_factor_gt 0.0381
_refine_ls_shift/su_max 0.000
_refine_ls_shift/su_mean 0.000
_refine_ls_structure_factor_coef Fsqd
_refine_ls_weighting_details 'calc w=1/[\s^2^(Fo^2^)+(0.0377P)^2^+0.0000P] where P=(Fo^2^+2Fc^2^)/3'
_refine_ls_weighting_scheme calc
_refine_ls_wR_factor_gt 0.0856
_refine_ls_wR_factor_ref 0.0874
_reflns_number_gt 7769
_reflns_number_total 8372
_reflns_threshold_expression I>2\s(I)
_cod_data_source_file b706123b.txt
_cod_data_source_block str0539
_cod_original_cell_volume 1840.7(4)
_cod_original_sg_symbol_H-M Pc
_cod_database_code 7005863

loop_
_symmetry_equiv_pos_as_xyz
'x, y, z'
'x, -y, z+1/2'

loop_
_atom_site_label
_atom_site_type_symbol
_atom_site_fract_x
_atom_site_fract_y
_atom_site_fract_z
_atom_site_U_iso_or_equiv
_atom_site_adp_type
_atom_site_occupancy
_atom_site_symmetry_multiplicity
_atom_site_calc_flag
_atom_site_refinement_flags
_atom_site_disorder_assembly
_atom_site_disorder_group
Fe1 Fe 0.28103(4) 0.41919(4) 0.55572(3) 0.01450(10) Uani 1 1 d . . .
Fe2 Fe 0.44441(4) 0.25199(4) 0.62611(3) 0.01047(9) Uani 1 1 d . . .
P1 P 0.65070(8) 0.27367(7) 0.60909(5) 0.01068(15) Uani 1 1 d . . .
P2 P 0.53735(8) 0.11958(7) 0.72000(5) 0.01198(16) Uani 1 1 d . . .
S1 S 0.44215(8) 0.44259(7) 0.67597(5) 0.01322(15) Uani 1 1 d . . .
S2 S 0.21640(8) 0.25219(7) 0.61441(5) 0.01490(16) Uani 1 1 d . . .
O1 O 0.0555(3) 0.5894(2) 0.55448(17) 0.0314(6) Uani 1 1 d . . .
O2 O 0.1833(3) 0.2955(3) 0.40062(15) 0.0321(6) Uani 1 1 d . . .
O3 O 0.4469(3) 0.5822(3) 0.48601(17) 0.0392(7) Uani 1 1 d . . .
O4 O 0.3844(3) 0.0601(2) 0.50497(14) 0.0207(5) Uani 1 1 d . . .
C1 C 0.1441(3) 0.5238(3) 0.5567(2) 0.0187(7) Uani 1 1 d . . .
C2 C 0.2181(3) 0.3432(3) 0.4615(2) 0.0213(7) Uani 1 1 d . . .
C3 C 0.3834(4) 0.5184(3) 0.5131(2) 0.0234(8) Uani 1 1 d . . .
C4 C 0.4101(3) 0.1366(3) 0.55303(19) 0.0141(6) Uani 1 1 d . . .
C5 C 0.3577(3) 0.4551(3) 0.75663(19) 0.0175(7) Uani 1 1 d . . .
H5A H 0.4279 0.4798 0.8066 0.021 Uiso 1 1 calc R . .
H5B H 0.2889 0.5216 0.7425 0.021 Uiso 1 1 calc R . .
C6 C 0.2867(3) 0.3420(3) 0.77440(19) 0.0167(7) Uani 1 1 d . . .
H6A H 0.2505 0.3588 0.8209 0.020 Uiso 1 1 calc R . .
H6B H 0.3556 0.2758 0.7903 0.020 Uiso 1 1 calc R . .
C7 C 0.1696(3) 0.2978(3) 0.70481(19) 0.0185(7) Uani 1 1 d . . .
H7A H 0.1000 0.3637 0.6900 0.022 Uiso 1 1 calc R . .
H7B H 0.1255 0.2273 0.7235 0.022 Uiso 1 1 calc R . .
C8 C 0.7447(3) 0.1325(3) 0.64530(18) 0.0131(6) Uani 1 1 d . . .
C9 C 0.6917(3) 0.0611(3) 0.69702(18) 0.0135(6) Uani 1 1 d . . .
C10 C 0.7642(3) -0.0424(3) 0.7325(2) 0.0188(7) Uani 1 1 d . . .
H10A H 0.7296 -0.0908 0.7681 0.023 Uiso 1 1 calc R . .
C11 C 0.8848(4) -0.0752(3) 0.7166(2) 0.0197(7) Uani 1 1 d . . .
H11A H 0.9334 -0.1454 0.7417 0.024 Uiso 1 1 calc R . .
C12 C 0.9363(3) -0.0061(3) 0.6641(2) 0.0189(7) Uani 1 1 d . . .
H12A H 1.0189 -0.0303 0.6525 0.023 Uiso 1 1 calc R . .
C13 C 0.8673(3) 0.0978(3) 0.62851(18) 0.0151(6) Uani 1 1 d . . .
H13A H 0.9029 0.1453 0.5929 0.018 Uiso 1 1 calc R . .
C14 C 0.7696(3) 0.3878(3) 0.66841(18) 0.0126(6) Uani 1 1 d . . .
C15 C 0.8567(3) 0.3604(3) 0.74345(19) 0.0146(6) Uani 1 1 d . . .
H15A H 0.8571 0.2804 0.7648 0.017 Uiso 1 1 calc R . .
C16 C 0.9440(3) 0.4495(3) 0.78809(19) 0.0173(7) Uani 1 1 d . . .
H16A H 1.0030 0.4299 0.8398 0.021 Uiso 1 1 calc R . .
C17 C 0.9455(4) 0.5648(3) 0.7580(2) 0.0204(7) Uani 1 1 d . . .
H17A H 1.0068 0.6247 0.7879 0.024 Uiso 1 1 calc R . .
C18 C 0.8563(4) 0.5938(3) 0.6830(2) 0.0227(7) Uani 1 1 d . . .
H18A H 0.8573 0.6737 0.6619 0.027 Uiso 1 1 calc R . .
C19 C 0.7661(3) 0.5072(3) 0.63873(19) 0.0185(7) Uani 1 1 d . . .
H19A H 0.7027 0.5287 0.5888 0.022 Uiso 1 1 calc R . .
C20 C 0.6743(3) 0.2964(3) 0.50880(18) 0.0136(6) Uani 1 1 d . . .
C21 C 0.8010(3) 0.3307(3) 0.49844(18) 0.0153(6) Uani 1 1 d . . .
H21A H 0.8777 0.3423 0.5443 0.018 Uiso 1 1 calc R . .
C22 C 0.8166(3) 0.3482(3) 0.42212(19) 0.0189(7) Uani 1 1 d . . .
H22A H 0.9032 0.3725 0.4159 0.023 Uiso 1 1 calc R . .
C23 C 0.7056(4) 0.3301(3) 0.35475(19) 0.0199(7) Uani 1 1 d . . .
H23A H 0.7161 0.3418 0.3024 0.024 Uiso 1 1 calc R . .
C24 C 0.5806(3) 0.2953(3) 0.36397(19) 0.0176(6) Uani 1 1 d . . .
H24A H 0.5050 0.2821 0.3178 0.021 Uiso 1 1 calc R . .
C25 C 0.5642(3) 0.2792(3) 0.44013(19) 0.0148(6) Uani 1 1 d . . .
H25A H 0.4767 0.2563 0.4457 0.018 Uiso 1 1 calc R . .
C26 C 0.6073(3) 0.1580(3) 0.82705(18) 0.0158(6) Uani 1 1 d . . .
C27 C 0.6269(4) 0.0688(3) 0.8873(2) 0.0215(7) Uani 1 1 d . . .
H27A H 0.5997 -0.0133 0.8738 0.026 Uiso 1 1 calc R . .
C28 C 0.6864(4) 0.1020(4) 0.9669(2) 0.0300(9) Uani 1 1 d . . .
H28A H 0.6988 0.0423 1.0081 0.036 Uiso 1 1 calc R . .
C29 C 0.7276(4) 0.2200(4) 0.9868(2) 0.0324(9) Uani 1 1 d . . .
H29A H 0.7685 0.2410 1.0415 0.039 Uiso 1 1 calc R . .
C30 C 0.7099(4) 0.3086(3) 0.9278(2) 0.0245(8) Uani 1 1 d . . .
H30A H 0.7403 0.3899 0.9415 0.029 Uiso 1 1 calc R . .
C31 C 0.6472(3) 0.2770(3) 0.84831(19) 0.0162(6) Uani 1 1 d . . .
H31A H 0.6314 0.3381 0.8078 0.019 Uiso 1 1 calc R . .
C32 C 0.4313(3) -0.0149(3) 0.72156(18) 0.0136(6) Uani 1 1 d . . .
C33 C 0.3439(3) -0.0174(3) 0.7707(2) 0.0192(7) Uani 1 1 d . . .
H33A H 0.3462 0.0479 0.8072 0.023 Uiso 1 1 calc R . .
C34 C 0.2529(3) -0.1138(3) 0.7673(2) 0.0234(8) Uani 1 1 d . . .
H34A H 0.1948 -0.1152 0.8019 0.028 Uiso 1 1 calc R . .
C35 C 0.2479(3) -0.2078(3) 0.7130(2) 0.0235(8) Uani 1 1 d . . .
H35A H 0.1857 -0.2737 0.7102 0.028 Uiso 1 1 calc R . .
C36 C 0.3331(4) -0.2064(3) 0.6624(2) 0.0220(7) Uani 1 1 d . . .
H36A H 0.3285 -0.2708 0.6250 0.026 Uiso 1 1 calc R . .
C37 C 0.4249(3) -0.1110(3) 0.66673(19) 0.0183(7) Uani 1 1 d . . .
H37A H 0.4837 -0.1106 0.6325 0.022 Uiso 1 1 calc R . .
C38 C 0.0770(5) 0.0877(5) 0.9760(3) 0.0528(13) Uani 1 1 d . . .
H38A H 0.0125 0.1390 0.9955 0.063 Uiso 1 1 calc R . .
H38B H 0.1580 0.0709 1.0223 0.063 Uiso 1 1 calc R . .
Cl1 Cl -0.00460(13) -0.05167(12) 0.93989(8) 0.0543(3) Uani 1 1 d . . .
Cl2 Cl 0.1304(2) 0.16855(16) 0.90311(12) 0.0966(7) Uani 1 1 d . . .

loop_
_atom_site_aniso_label
_atom_site_aniso_U_11
_atom_site_aniso_U_22
_atom_site_aniso_U_33
_atom_site_aniso_U_23
_atom_site_aniso_U_13
_atom_site_aniso_U_12
Fe1 0.0124(2) 0.0179(2) 0.0134(2) 0.00149(18) 0.00391(16) 0.00290(18)
Fe2 0.00930(19) 0.0112(2) 0.0110(2) -0.00074(15) 0.00310(16) -0.00038(15)
P1 0.0095(4) 0.0120(4) 0.0102(4) -0.0008(3) 0.0023(3) -0.0008(3)
P2 0.0116(4) 0.0126(4) 0.0119(4) 0.0003(3) 0.0036(3) -0.0008(3)
S1 0.0135(4) 0.0130(4) 0.0143(4) -0.0007(3) 0.0056(3) 0.0000(3)
S2 0.0110(4) 0.0199(4) 0.0144(4) -0.0020(3) 0.0046(3) -0.0015(3)
O1 0.0248(14) 0.0286(15) 0.0413(17) -0.0014(12) 0.0103(12) 0.0082(11)
O2 0.0341(16) 0.0414(16) 0.0168(13) -0.0048(11) 0.0004(11) 0.0120(13)
O3 0.0320(16) 0.0510(19) 0.0377(17) 0.0186(14) 0.0149(13) -0.0083(13)
O4 0.0250(13) 0.0188(12) 0.0181(12) -0.0055(9) 0.0056(10) -0.0032(10)
C1 0.0168(16) 0.0188(16) 0.0210(17) 0.0007(13) 0.0063(13) 0.0013(13)
C2 0.0176(17) 0.0254(19) 0.0208(18) 0.0062(14) 0.0051(14) 0.0093(14)
C3 0.0182(17) 0.031(2) 0.0201(18) 0.0040(15) 0.0036(14) 0.0045(15)
C4 0.0095(14) 0.0169(16) 0.0170(16) 0.0036(12) 0.0055(12) -0.0011(12)
C5 0.0167(16) 0.0221(17) 0.0155(16) -0.0028(13) 0.0075(13) 0.0019(13)
C6 0.0164(16) 0.0185(16) 0.0179(16) -0.0015(12) 0.0096(13) -0.0002(12)
C7 0.0148(16) 0.0234(17) 0.0204(17) -0.0005(13) 0.0099(13) -0.0022(13)
C8 0.0124(15) 0.0132(15) 0.0124(14) -0.0018(11) 0.0016(12) 0.0002(12)
C9 0.0133(15) 0.0105(15) 0.0162(15) 0.0009(11) 0.0034(12) -0.0022(11)
C10 0.0206(17) 0.0165(16) 0.0186(16) 0.0026(13) 0.0040(13) 0.0011(13)
C11 0.0187(17) 0.0122(15) 0.0246(18) -0.0027(13) 0.0004(14) 0.0033(13)
C12 0.0164(16) 0.0182(16) 0.0210(17) -0.0061(13) 0.0034(13) 0.0038(13)
C13 0.0141(15) 0.0172(16) 0.0128(16) -0.0023(12) 0.0019(12) 0.0013(12)
C14 0.0090(14) 0.0177(16) 0.0123(14) -0.0031(12) 0.0051(11) -0.0017(11)
C15 0.0123(15) 0.0142(15) 0.0192(16) -0.0005(12) 0.0076(12) 0.0021(12)
C16 0.0106(15) 0.0264(18) 0.0142(15) -0.0056(13) 0.0023(12) -0.0002(13)
C17 0.0195(17) 0.0259(18) 0.0170(17) -0.0091(13) 0.0071(14) -0.0088(14)
C18 0.033(2) 0.0196(17) 0.0160(16) -0.0005(13) 0.0082(15) -0.0093(14)
C19 0.0226(17) 0.0185(17) 0.0135(16) -0.0003(12) 0.0034(13) -0.0042(13)
C20 0.0171(16) 0.0117(15) 0.0125(14) 0.0006(11) 0.0051(12) 0.0006(12)
C21 0.0127(15) 0.0187(16) 0.0134(16) -0.0020(12) 0.0017(12) 0.0005(12)
C22 0.0186(17) 0.0208(17) 0.0209(17) 0.0001(13) 0.0114(13) -0.0025(13)
C23 0.0254(18) 0.0236(18) 0.0123(15) 0.0000(13) 0.0079(13) 0.0002(14)
C24 0.0205(16) 0.0170(16) 0.0137(15) -0.0015(12) 0.0024(13) -0.0023(13)
C25 0.0125(15) 0.0140(15) 0.0173(15) -0.0014(12) 0.0032(12) -0.0007(12)
C26 0.0124(15) 0.0222(17) 0.0114(14) 0.0014(12) 0.0011(12) 0.0010(12)
C27 0.0189(17) 0.0245(19) 0.0208(17) 0.0029(13) 0.0051(14) 0.0006(14)
C28 0.036(2) 0.033(2) 0.0163(18) 0.0094(15) 0.0006(16) 0.0054(17)
C29 0.035(2) 0.043(2) 0.0143(18) -0.0041(16) -0.0008(16) 0.0014(18)
C30 0.0256(19) 0.0229(19) 0.0244(18) -0.0062(14) 0.0062(15) 0.0009(15)
C31 0.0126(15) 0.0215(17) 0.0158(16) 0.0003(13) 0.0061(12) -0.0001(12)
C32 0.0109(14) 0.0122(15) 0.0161(15) 0.0055(11) 0.0010(12) -0.0003(11)
C33 0.0174(16) 0.0167(16) 0.0226(17) 0.0048(13) 0.0040(14) 0.0006(13)
C34 0.0164(16) 0.0196(18) 0.034(2) 0.0121(15) 0.0072(15) 0.0008(13)
C35 0.0114(16) 0.0169(17) 0.037(2) 0.0098(15) -0.0008(15) -0.0032(13)
C36 0.0202(17) 0.0150(17) 0.0255(18) 0.0030(13) -0.0024(14) -0.0026(13)
C37 0.0194(17) 0.0180(16) 0.0155(16) 0.0035(12) 0.0015(13) -0.0022(13)
C38 0.051(3) 0.061(3) 0.054(3) 0.003(3) 0.027(3) 0.007(2)
Cl1 0.0479(7) 0.0623(8) 0.0498(7) 0.0000(6) 0.0089(6) 0.0084(6)
Cl2 0.1280(16) 0.0729(10) 0.1279(15) 0.0615(11) 0.0999(14) 0.0455(10)

loop_
_atom_type_symbol
_atom_type_description
_atom_type_scat_dispersion_real
_atom_type_scat_dispersion_imag
_atom_type_scat_source
C C 0.0033 0.0016 'International Tables Vol C Tables 4.2.6.8 and 6.1.1.4'
H H 0.0000 0.0000 'International Tables Vol C Tables 4.2.6.8 and 6.1.1.4'
O O 0.0106 0.0060 'International Tables Vol C Tables 4.2.6.8 and 6.1.1.4'
P P 0.1023 0.0942 'International Tables Vol C Tables 4.2.6.8 and 6.1.1.4'
S S 0.1246 0.1234 'International Tables Vol C Tables 4.2.6.8 and 6.1.1.4'
Fe Fe 0.3463 0.8444 'International Tables Vol C Tables 4.2.6.8 and 6.1.1.4'
Cl Cl 0.1484 0.1585 'International Tables Vol C Tables 4.2.6.8 and 6.1.1.4'

loop_
_geom_angle_atom_site_label_1
_geom_angle_atom_site_label_2
_geom_angle_atom_site_label_3
_geom_angle
_geom_angle_site_symmetry_1
_geom_angle_site_symmetry_3
_geom_angle_publ_flag
C2 Fe1 C3 90.40(16) . . ?
C2 Fe1 C1 103.13(15) . . ?
C3 Fe1 C1 98.78(16) . . ?
C2 Fe1 S1 150.72(11) . . ?
C3 Fe1 S1 87.65(11) . . ?
C1 Fe1 S1 106.03(11) . . ?
C2 Fe1 S2 87.63(12) . . ?
C3 Fe1 S2 160.14(12) . . ?
C1 Fe1 S2 100.91(11) . . ?
S1 Fe1 S2 84.50(3) . . ?
C2 Fe1 Fe2 96.87(11) . . ?
C3 Fe1 Fe2 105.09(11) . . ?
C1 Fe1 Fe2 148.61(11) . . ?
S1 Fe1 Fe2 55.78(2) . . ?
S2 Fe1 Fe2 55.65(2) . . ?
C4 Fe2 P2 90.84(10) . . ?
C4 Fe2 P1 89.14(10) . . ?
P2 Fe2 P1 86.80(3) . . ?
C4 Fe2 S2 86.85(10) . . ?
P2 Fe2 S2 106.47(3) . . ?
P1 Fe2 S2 166.17(3) . . ?
C4 Fe2 S1 156.92(10) . . ?
P2 Fe2 S1 112.18(3) . . ?
P1 Fe2 S1 93.59(3) . . ?
S2 Fe2 S1 85.07(3) . . ?
C4 Fe2 Fe1 101.74(10) . . ?
P2 Fe2 Fe1 157.34(3) . . ?
P1 Fe2 Fe1 111.88(3) . . ?
S2 Fe2 Fe1 56.26(3) . . ?
S1 Fe2 Fe1 56.09(2) . . ?
C8 P1 C20 104.20(14) . . ?
C8 P1 C14 100.78(14) . . ?
C20 P1 C14 101.43(14) . . ?
C8 P1 Fe2 106.53(10) . . ?
C20 P1 Fe2 121.40(11) . . ?
C14 P1 Fe2 119.74(10) . . ?
C32 P2 C9 105.15(14) . . ?
C32 P2 C26 103.42(14) . . ?
C9 P2 C26 100.82(14) . . ?
C32 P2 Fe2 114.45(10) . . ?
C9 P2 Fe2 106.64(10) . . ?
C26 P2 Fe2 124.17(11) . . ?
C5 S1 Fe2 114.58(11) . . ?
C5 S1 Fe1 109.75(11) . . ?
Fe2 S1 Fe1 68.13(3) . . ?
C7 S2 Fe2 115.27(11) . . ?
C7 S2 Fe1 109.75(11) . . ?
Fe2 S2 Fe1 68.09(3) . . ?
O1 C1 Fe1 177.6(3) . . ?
O2 C2 Fe1 176.9(3) . . ?
O3 C3 Fe1 179.1(3) . . ?
O4 C4 Fe2 178.4(3) . . ?
C6 C5 S1 116.4(2) . . ?
C5 C6 C7 114.4(3) . . ?
C6 C7 S2 115.8(2) . . ?
C9 C8 C13 119.9(3) . . ?
C9 C8 P1 115.7(2) . . ?
C13 C8 P1 124.2(2) . . ?
C10 C9 C8 119.0(3) . . ?
C10 C9 P2 124.3(2) . . ?
C8 C9 P2 116.4(2) . . ?
C11 C10 C9 120.8(3) . . ?
C10 C11 C12 120.4(3) . . ?
C13 C12 C11 120.2(3) . . ?
C12 C13 C8 119.6(3) . . ?
C15 C14 C19 119.3(3) . . ?
C15 C14 P1 121.5(2) . . ?
C19 C14 P1 119.0(2) . . ?
C14 C15 C16 120.4(3) . . ?
C17 C16 C15 120.5(3) . . ?
C16 C17 C18 119.4(3) . . ?
C19 C18 C17 120.8(3) . . ?
C18 C19 C14 119.3(3) . . ?
C21 C20 C25 118.1(3) . . ?
C21 C20 P1 121.8(2) . . ?
C25 C20 P1 120.2(2) . . ?
C22 C21 C20 120.9(3) . . ?
C21 C22 C23 119.9(3) . . ?
C24 C23 C22 119.8(3) . . ?
C23 C24 C25 120.4(3) . . ?
C24 C25 C20 120.8(3) . . ?
C31 C26 C27 119.3(3) . . ?
C31 C26 P2 119.1(2) . . ?
C27 C26 P2 121.6(3) . . ?
C28 C27 C26 119.1(3) . . ?
C29 C28 C27 120.8(3) . . ?
C28 C29 C30 120.6(3) . . ?
C29 C30 C31 119.0(3) . . ?
C26 C31 C30 121.2(3) . . ?
C33 C32 C37 118.8(3) . . ?
C33 C32 P2 120.1(2) . . ?
C37 C32 P2 120.7(2) . . ?
C32 C33 C34 121.1(3) . . ?
C35 C34 C33 119.4(3) . . ?
C34 C35 C36 120.5(3) . . ?
C37 C36 C35 119.9(3) . . ?
C36 C37 C32 120.3(3) . . ?
Cl2 C38 Cl1 113.1(3) . . ?

loop_
_geom_bond_atom_site_label_1
_geom_bond_atom_site_label_2
_geom_bond_distance
_geom_bond_site_symmetry_2
_geom_bond_publ_flag
Fe1 C2 1.781(4) . ?
Fe1 C3 1.796(4) . ?
Fe1 C1 1.801(3) . ?
Fe1 S1 2.2698(9) . ?
Fe1 S2 2.2752(9) . ?
Fe1 Fe2 2.5382(6) . ?
Fe2 C4 1.753(3) . ?
Fe2 P2 2.1843(9) . ?
Fe2 P1 2.2008(9) . ?
Fe2 S2 2.2587(9) . ?
Fe2 S1 2.2616(9) . ?
P1 C8 1.831(3) . ?
P1 C20 1.834(3) . ?
P1 C14 1.836(3) . ?
P2 C32 1.827(3) . ?
P2 C9 1.831(3) . ?
P2 C26 1.837(3) . ?
S1 C5 1.834(3) . ?
S2 C7 1.826(3) . ?
O1 C1 1.141(4) . ?
O2 C2 1.140(4) . ?
O3 C3 1.136(4) . ?
O4 C4 1.157(4) . ?
C5 C6 1.506(4) . ?
C6 C7 1.513(4) . ?
C8 C9 1.403(4) . ?
C8 C13 1.403(4) . ?
C9 C10 1.396(4) . ?
C10 C11 1.371(5) . ?
C11 C12 1.391(5) . ?
C12 C13 1.386(5) . ?
C14 C15 1.383(4) . ?
C14 C19 1.403(5) . ?
C15 C16 1.396(4) . ?
C16 C17 1.368(5) . ?
C17 C18 1.394(5) . ?
C18 C19 1.388(5) . ?
C20 C21 1.395(4) . ?
C20 C25 1.396(4) . ?
C21 C22 1.386(4) . ?
C22 C23 1.388(5) . ?
C23 C24 1.372(5) . ?
C24 C25 1.385(4) . ?
C26 C31 1.383(4) . ?
C26 C27 1.402(4) . ?
C27 C28 1.389(5) . ?
C28 C29 1.371(6) . ?
C29 C30 1.384(5) . ?
C30 C31 1.387(5) . ?
C32 C33 1.388(4) . ?
C32 C37 1.406(5) . ?
C33 C34 1.392(5) . ?
C34 C35 1.385(5) . ?
C35 C36 1.389(5) . ?
C36 C37 1.386(5) . ?
C38 Cl2 1.746(5) . ?
C38 Cl1 1.764(6) . ?

loop_
_geom_torsion_atom_site_label_1
_geom_torsion_atom_site_label_2
_geom_torsion_atom_site_label_3
_geom_torsion_atom_site_label_4
_geom_torsion
_geom_torsion_site_symmetry_1
_geom_torsion_site_symmetry_2
_geom_torsion_site_symmetry_3
_geom_torsion_site_symmetry_4
_geom_torsion_publ_flag
C2 Fe1 Fe2 C4 -4.28(15) . . . . ?
C3 Fe1 Fe2 C4 -96.55(16) . . . . ?
C1 Fe1 Fe2 C4 125.3(2) . . . . ?
S1 Fe1 Fe2 C4 -172.98(11) . . . . ?
S2 Fe1 Fe2 C4 78.09(10) . . . . ?
C2 Fe1 Fe2 P2 -126.74(14) . . . . ?
C3 Fe1 Fe2 P2 140.98(14) . . . . ?
C1 Fe1 Fe2 P2 2.8(2) . . . . ?
S1 Fe1 Fe2 P2 64.56(8) . . . . ?
S2 Fe1 Fe2 P2 -44.37(8) . . . . ?
C2 Fe1 Fe2 P1 89.56(12) . . . . ?
C3 Fe1 Fe2 P1 -2.71(12) . . . . ?
C1 Fe1 Fe2 P1 -140.9(2) . . . . ?
S1 Fe1 Fe2 P1 -79.13(4) . . . . ?
S2 Fe1 Fe2 P1 171.93(4) . . . . ?
C2 Fe1 Fe2 S2 -82.37(12) . . . . ?
C3 Fe1 Fe2 S2 -174.64(12) . . . . ?
C1 Fe1 Fe2 S2 47.2(2) . . . . ?
S1 Fe1 Fe2 S2 108.93(4) . . . . ?
C2 Fe1 Fe2 S1 168.70(12) . . . . ?
C3 Fe1 Fe2 S1 76.42(12) . . . . ?
C1 Fe1 Fe2 S1 -61.8(2) . . . . ?
S2 Fe1 Fe2 S1 -108.93(4) . . . . ?
C4 Fe2 P1 C8 -66.72(14) . . . . ?
P2 Fe2 P1 C8 24.17(10) . . . . ?
S2 Fe2 P1 C8 -139.81(17) . . . . ?
S1 Fe2 P1 C8 136.22(10) . . . . ?
Fe1 Fe2 P1 C8 -169.03(10) . . . . ?
C4 Fe2 P1 C20 52.03(16) . . . . ?
P2 Fe2 P1 C20 142.92(12) . . . . ?
S2 Fe2 P1 C20 -21.1(2) . . . . ?
S1 Fe2 P1 C20 -105.04(12) . . . . ?
Fe1 Fe2 P1 C20 -50.29(12) . . . . ?
C4 Fe2 P1 C14 -179.94(15) . . . . ?
P2 Fe2 P1 C14 -89.05(12) . . . . ?
S2 Fe2 P1 C14 106.96(18) . . . . ?
S1 Fe2 P1 C14 22.99(12) . . . . ?
Fe1 Fe2 P1 C14 77.74(12) . . . . ?
C4 Fe2 P2 C32 -50.78(15) . . . . ?
P1 Fe2 P2 C32 -139.88(12) . . . . ?
S2 Fe2 P2 C32 36.18(12) . . . . ?
S1 Fe2 P2 C32 127.54(12) . . . . ?
Fe1 Fe2 P2 C32 73.51(14) . . . . ?
C4 Fe2 P2 C9 65.04(14) . . . . ?
P1 Fe2 P2 C9 -24.06(11) . . . . ?
S2 Fe2 P2 C9 152.00(10) . . . . ?
S1 Fe2 P2 C9 -116.64(11) . . . . ?
Fe1 Fe2 P2 C9 -170.67(11) . . . . ?
C4 Fe2 P2 C26 -178.87(16) . . . . ?
P1 Fe2 P2 C26 92.03(13) . . . . ?
S2 Fe2 P2 C26 -91.91(13) . . . . ?
S1 Fe2 P2 C26 -0.55(13) . . . . ?
Fe1 Fe2 P2 C26 -54.58(16) . . . . ?
C4 Fe2 S1 C5 120.3(3) . . . . ?
P2 Fe2 S1 C5 -55.41(13) . . . . ?
P1 Fe2 S1 C5 -143.42(12) . . . . ?
S2 Fe2 S1 C5 50.38(12) . . . . ?
Fe1 Fe2 S1 C5 102.52(12) . . . . ?
C4 Fe2 S1 Fe1 17.8(3) . . . . ?
P2 Fe2 S1 Fe1 -157.94(3) . . . . ?
P1 Fe2 S1 Fe1 114.06(3) . . . . ?
S2 Fe2 S1 Fe1 -52.14(3) . . . . ?
C2 Fe1 S1 C5 -132.8(3) . . . . ?
C3 Fe1 S1 C5 140.54(16) . . . . ?
C1 Fe1 S1 C5 42.08(16) . . . . ?
S2 Fe1 S1 C5 -57.72(12) . . . . ?
Fe2 Fe1 S1 C5 -109.40(12) . . . . ?
C2 Fe1 S1 Fe2 -23.4(2) . . . . ?
C3 Fe1 S1 Fe2 -110.06(12) . . . . ?
C1 Fe1 S1 Fe2 151.48(11) . . . . ?
S2 Fe1 S1 Fe2 51.68(3) . . . . ?
C4 Fe2 S2 C7 151.33(16) . . . . ?
P2 Fe2 S2 C7 61.39(13) . . . . ?
P1 Fe2 S2 C7 -135.31(18) . . . . ?
S1 Fe2 S2 C7 -50.30(13) . . . . ?
Fe1 Fe2 S2 C7 -102.30(13) . . . . ?
C4 Fe2 S2 Fe1 -106.37(10) . . . . ?
P2 Fe2 S2 Fe1 163.69(3) . . . . ?
P1 Fe2 S2 Fe1 -33.01(15) . . . . ?
S1 Fe2 S2 Fe1 51.99(3) . . . . ?
C2 Fe1 S2 C7 -149.88(15) . . . . ?
C3 Fe1 S2 C7 125.5(4) . . . . ?
C1 Fe1 S2 C7 -46.96(16) . . . . ?
S1 Fe1 S2 C7 58.35(12) . . . . ?
Fe2 Fe1 S2 C7 110.14(12) . . . . ?
C2 Fe1 S2 Fe2 99.98(11) . . . . ?
C3 Fe1 S2 Fe2 15.4(3) . . . . ?
C1 Fe1 S2 Fe2 -157.10(11) . . . . ?
S1 Fe1 S2 Fe2 -51.79(3) . . . . ?
C2 Fe1 C1 O1 -15(8) . . . . ?
C3 Fe1 C1 O1 78(7) . . . . ?
S1 Fe1 C1 O1 168(7) . . . . ?
S2 Fe1 C1 O1 -105(7) . . . . ?
Fe2 Fe1 C1 O1 -143(7) . . . . ?
C3 Fe1 C2 O2 33(6) . . . . ?
C1 Fe1 C2 O2 132(6) . . . . ?
S1 Fe1 C2 O2 -53(6) . . . . ?
S2 Fe1 C2 O2 -128(6) . . . . ?
Fe2 Fe1 C2 O2 -73(6) . . . . ?
C2 Fe1 C3 O3 95(23) . . . . ?
C1 Fe1 C3 O3 -8(23) . . . . ?
S1 Fe1 C3 O3 -114(23) . . . . ?
S2 Fe1 C3 O3 180(100) . . . . ?
Fe2 Fe1 C3 O3 -167(100) . . . . ?
P2 Fe2 C4 O4 95(11) . . . . ?
P1 Fe2 C4 O4 -178(100) . . . . ?
S2 Fe2 C4 O4 -11(10) . . . . ?
S1 Fe2 C4 O4 -81(11) . . . . ?
Fe1 Fe2 C4 O4 -66(11) . . . . ?
Fe2 S1 C5 C6 -6.4(3) . . . . ?
Fe1 S1 C5 C6 67.9(3) . . . . ?
S1 C5 C6 C7 -61.8(3) . . . . ?
C5 C6 C7 S2 62.2(3) . . . . ?
Fe2 S2 C7 C6 5.8(3) . . . . ?
Fe1 S2 C7 C6 -68.6(3) . . . . ?
C20 P1 C8 C9 -148.8(2) . . . . ?
C14 P1 C8 C9 106.4(2) . . . . ?
Fe2 P1 C8 C9 -19.3(2) . . . . ?
C20 P1 C8 C13 35.3(3) . . . . ?
C14 P1 C8 C13 -69.6(3) . . . . ?
Fe2 P1 C8 C13 164.8(2) . . . . ?
C13 C8 C9 C10 1.5(5) . . . . ?
P1 C8 C9 C10 -174.6(2) . . . . ?
C13 C8 C9 P2 176.2(2) . . . . ?
P1 C8 C9 P2 0.1(3) . . . . ?
C32 P2 C9 C10 -44.3(3) . . . . ?
C26 P2 C9 C10 62.9(3) . . . . ?
Fe2 P2 C9 C10 -166.3(3) . . . . ?
C32 P2 C9 C8 141.2(2) . . . . ?
C26 P2 C9 C8 -111.6(2) . . . . ?
Fe2 P2 C9 C8 19.3(3) . . . . ?
C8 C9 C10 C11 -0.7(5) . . . . ?
P2 C9 C10 C11 -175.1(3) . . . . ?
C9 C10 C11 C12 -0.6(5) . . . . ?
C10 C11 C12 C13 1.2(5) . . . . ?
C11 C12 C13 C8 -0.5(5) . . . . ?
C9 C8 C13 C12 -0.9(4) . . . . ?
P1 C8 C13 C12 174.9(2) . . . . ?
C8 P1 C14 C15 -28.5(3) . . . . ?
C20 P1 C14 C15 -135.6(3) . . . . ?
Fe2 P1 C14 C15 87.7(3) . . . . ?
C8 P1 C14 C19 155.1(3) . . . . ?
C20 P1 C14 C19 48.1(3) . . . . ?
Fe2 P1 C14 C19 -88.6(3) . . . . ?
C19 C14 C15 C16 -2.3(5) . . . . ?
P1 C14 C15 C16 -178.6(2) . . . . ?
C14 C15 C16 C17 -0.5(5) . . . . ?
C15 C16 C17 C18 1.6(5) . . . . ?
C16 C17 C18 C19 0.1(5) . . . . ?
C17 C18 C19 C14 -2.9(5) . . . . ?
C15 C14 C19 C18 4.0(5) . . . . ?
P1 C14 C19 C18 -179.6(3) . . . . ?
C8 P1 C20 C21 -71.2(3) . . . . ?
C14 P1 C20 C21 33.2(3) . . . . ?
Fe2 P1 C20 C21 168.9(2) . . . . ?
C8 P1 C20 C25 108.7(3) . . . . ?
C14 P1 C20 C25 -146.9(3) . . . . ?
Fe2 P1 C20 C25 -11.2(3) . . . . ?
C25 C20 C21 C22 0.5(5) . . . . ?
P1 C20 C21 C22 -179.6(3) . . . . ?
C20 C21 C22 C23 -0.8(5) . . . . ?
C21 C22 C23 C24 0.2(5) . . . . ?
C22 C23 C24 C25 0.7(5) . . . . ?
C23 C24 C25 C20 -0.9(5) . . . . ?
C21 C20 C25 C24 0.3(5) . . . . ?
P1 C20 C25 C24 -179.6(2) . . . . ?
C32 P2 C26 C31 -155.2(3) . . . . ?
C9 P2 C26 C31 96.2(3) . . . . ?
Fe2 P2 C26 C31 -22.6(3) . . . . ?
C32 P2 C26 C27 27.7(3) . . . . ?
C9 P2 C26 C27 -80.9(3) . . . . ?
Fe2 P2 C26 C27 160.3(2) . . . . ?
C31 C26 C27 C28 -0.3(5) . . . . ?
P2 C26 C27 C28 176.8(3) . . . . ?
C26 C27 C28 C29 -0.9(6) . . . . ?
C27 C28 C29 C30 0.3(6) . . . . ?
C28 C29 C30 C31 1.4(6) . . . . ?
C27 C26 C31 C30 2.0(5) . . . . ?
P2 C26 C31 C30 -175.2(3) . . . . ?
C29 C30 C31 C26 -2.5(5) . . . . ?
C9 P2 C32 C33 150.0(2) . . . . ?
C26 P2 C32 C33 44.7(3) . . . . ?
Fe2 P2 C32 C33 -93.3(2) . . . . ?
C9 P2 C32 C37 -37.3(3) . . . . ?
C26 P2 C32 C37 -142.7(3) . . . . ?
Fe2 P2 C32 C37 79.4(3) . . . . ?
C37 C32 C33 C34 1.2(5) . . . . ?
P2 C32 C33 C34 173.9(2) . . . . ?
C32 C33 C34 C35 -1.2(5) . . . . ?
C33 C34 C35 C36 0.3(5) . . . . ?
C34 C35 C36 C37 0.6(5) . . . . ?
C35 C36 C37 C32 -0.6(5) . . . . ?
C33 C32 C37 C36 -0.3(5) . . . . ?
P2 C32 C37 C36 -173.0(2) . . . . ?
